data_2203724
loop_
_publ_author_name
'Kauffmann, Brice'
'Didierjean, Claude'
'Brosse, Nicolas'
'Jamart-Gr\'egoire, Brigitte'
'Aubry, Andre'

_publ_section_title
;
 <i>N</i>-(<i>tert</i>-Butyloxycarbonylamino)phthalimide
;
_journal_issue 6
_journal_name_full 'Acta Crystallographica Section E'
_journal_page_first o934
_journal_page_last o935
_journal_paper_doi 10.1107/S1600536804010098
_journal_volume 60
_journal_year 2004
_chemical_formula_iupac 'C13 H14 N2 O4'
_chemical_formula_moiety 'C13 H14 N2 O4'
_chemical_formula_sum 'C13 H14 N2 O4'
_chemical_formula_weight 262.26
_space_group_IT_number 14
_symmetry_cell_setting monoclinic
_symmetry_space_group_name_Hall '-P 2ybc'
_symmetry_space_group_name_H-M 'P 1 21/c 1'
_audit_creation_method 'WinGX routine CIF_UPDATE'
_cell_angle_alpha 90
_cell_angle_beta 95.275(3)
_cell_angle_gamma 90
_cell_formula_units_Z 4
_cell_length_a 9.7050(6)
_cell_length_b 8.5290(4)
_cell_length_c 16.3120(10)
_cell_measurement_reflns_used 10577
_cell_measurement_temperature 293(2)
_cell_measurement_theta_max 25.43
_cell_measurement_theta_min 3.42
_cell_volume 1344.49(13)
_computing_cell_refinement COLLECT
_computing_data_collection 'COLLECT (Nonius, 1998)'
_computing_data_reduction 'HKL SUITE (Otwinoski & Minor, 1997)'
_computing_molecular_graphics 'ORTEP-3 for Windows (Farrugia, 1997) and WebLab ViewerPro 3.5 (MSI, 1999)'
_computing_publication_material 'WinGX (Farrugia, 1999) and PLATON (Spek, 1990)'
_computing_structure_refinement 'SHELXL97 (Sheldrick, 1997)'
_computing_structure_solution 'SIR92 (Altomare et al., 1994)'
_diffrn_measured_fraction_theta_full 0.985
_diffrn_measured_fraction_theta_max 0.985
_diffrn_measurement_device_type 'Nonius KappaCCD'
_diffrn_measurement_method '\f and \w'
_diffrn_radiation_monochromator graphite
_diffrn_radiation_source 'fine-focus sealed tube'
_diffrn_radiation_type MoK\a
_diffrn_radiation_wavelength 0.71073
_diffrn_reflns_av_R_equivalents 0.033
_diffrn_reflns_limit_h_max 11
_diffrn_reflns_limit_h_min -11
_diffrn_reflns_limit_k_max 10
_diffrn_reflns_limit_k_min -10
_diffrn_reflns_limit_l_max 19
_diffrn_reflns_limit_l_min -19
_diffrn_reflns_number 11015
_diffrn_reflns_theta_full 25.43
_diffrn_reflns_theta_max 25.43
_diffrn_reflns_theta_min 3.42
_diffrn_standards_decay_% 0
_diffrn_standards_interval_time 0
_diffrn_standards_number 0
_exptl_absorpt_coefficient_mu 0.097
_exptl_absorpt_correction_type none
_exptl_crystal_colour colorless
_exptl_crystal_density_diffrn 1.296
_exptl_crystal_density_method 'not measured'
_exptl_crystal_description prism
_exptl_crystal_F_000 552
_exptl_crystal_size_max 0.2
_exptl_crystal_size_mid 0.1
_exptl_crystal_size_min 0.1
_refine_diff_density_max 0.202
_refine_diff_density_min -0.128
_refine_ls_extinction_coef 0.044(5)
_refine_ls_extinction_expression Fc^*^=kFc[1+0.001xFc^2^\l^3^/sin(2\q)]^-1/4^
_refine_ls_extinction_method SHELXL97
_refine_ls_goodness_of_fit_ref 1.035
_refine_ls_hydrogen_treatment constr
_refine_ls_matrix_type full
_refine_ls_number_parameters 173
_refine_ls_number_reflns 2444
_refine_ls_number_restraints 0
_refine_ls_restrained_S_all 1.035
_refine_ls_R_factor_gt 0.0461
_refine_ls_shift/su_max 0
_refine_ls_structure_factor_coef Fsqd
_refine_ls_weighting_details 'calc w = 1/[\s^2^(Fo^2^)+(0.0577P)^2^+0.2922P] where P = (Fo^2^+2Fc^2^)/3'
_refine_ls_weighting_scheme calc
_refine_ls_wR_factor_ref 0.1291
_reflns_number_gt 1701
_reflns_number_total 2444
_reflns_threshold_expression I>2\s(I)
_cod_data_source_file ci6360.cif
_cod_data_source_block I
_cod_original_sg_symbol_H-M 'P 21/c'
_cod_database_code 2203724

loop_
_symmetry_equiv_pos_as_xyz
'x, y, z'
'-x, y+1/2, -z+1/2'
'-x, -y, -z'
'x, -y-1/2, z-1/2'

loop_
_atom_site_label
_atom_site_fract_x
_atom_site_fract_y
_atom_site_fract_z
_atom_site_U_iso_or_equiv
_atom_site_adp_type
_atom_site_calc_flag
_atom_site_refinement_flags
_atom_site_occupancy
_atom_site_type_symbol
C1 0.4357(2) 0.3969(2) 0.15605(12) 0.0606(5) Uani d . 1 C
C2 0.3752(3) 0.5502(3) 0.12290(15) 0.0808(7) Uani d . 1 C
H2A 0.3487 0.6131 0.1677 0.121 Uiso calc R 1 H
H2B 0.2953 0.5294 0.0852 0.121 Uiso calc R 1 H
H2C 0.4431 0.6054 0.0948 0.121 Uiso calc R 1 H
C3 0.4787(3) 0.2943(3) 0.08740(15) 0.0827(7) Uani d . 1 C
H3A 0.4022 0.282 0.0463 0.124 Uiso calc R 1 H
H3B 0.5066 0.1935 0.1091 0.124 Uiso calc R 1 H
H3C 0.5547 0.3424 0.0632 0.124 Uiso calc R 1 H
C4 0.5534(3) 0.4194(3) 0.22239(16) 0.0921(8) Uani d . 1 C
H4A 0.5232 0.4849 0.2651 0.138 Uiso calc R 1 H
H4B 0.63 0.4682 0.1991 0.138 Uiso calc R 1 H
H4C 0.5817 0.3193 0.245 0.138 Uiso calc R 1 H
O1 0.32387(13) 0.30144(15) 0.18812(8) 0.0603(4) Uani d . 1 O
C5 0.2605(2) 0.3501(2) 0.25251(12) 0.0579(5) Uani d . 1 C
O2 0.28040(18) 0.46698(19) 0.29248(10) 0.0830(5) Uani d . 1 O
N1 0.16120(18) 0.2415(2) 0.26612(10) 0.0639(5) Uani d . 1 N
H1 0.1469 0.1625 0.2337 0.077 Uiso calc R 1 H
N2 0.08493(16) 0.26069(19) 0.33216(10) 0.0571(5) Uani d . 1 N
C6 -0.0313(2) 0.3560(2) 0.33006(12) 0.0545(5) Uani d . 1 C
O3 -0.07743(17) 0.42941(18) 0.27051(9) 0.0748(5) Uani d . 1 O
C7 -0.0778(2) 0.3457(2) 0.41364(12) 0.0535(5) Uani d . 1 C
C8 -0.1872(2) 0.4196(3) 0.44588(14) 0.0676(6) Uani d . 1 C
H8 -0.246 0.4863 0.4141 0.081 Uiso calc R 1 H
C9 -0.2056(3) 0.3901(3) 0.52762(16) 0.0806(8) Uani d . 1 C
H9 -0.2776 0.4392 0.5515 0.097 Uiso calc R 1 H
C10 -0.1196(3) 0.2898(3) 0.57418(15) 0.0844(8) Uani d . 1 C
H10 -0.1359 0.2707 0.6286 0.101 Uiso calc R 1 H
C11 -0.0095(3) 0.2166(3) 0.54196(14) 0.0740(7) Uani d . 1 C
H11 0.0491 0.1493 0.5737 0.089 Uiso calc R 1 H
C12 0.0101(2) 0.2474(2) 0.46067(12) 0.0549(5) Uani d . 1 C
C13 0.1194(2) 0.1924(2) 0.40982(13) 0.0585(5) Uani d . 1 C
O4 0.21798(17) 0.1090(2) 0.42608(10) 0.0854(5) Uani d . 1 O

loop_
_atom_site_aniso_label
_atom_site_aniso_U_11
_atom_site_aniso_U_22
_atom_site_aniso_U_33
_atom_site_aniso_U_12
_atom_site_aniso_U_13
_atom_site_aniso_U_23
C1 0.0559(12) 0.0671(13) 0.0610(12) -0.0062(10) 0.0167(10) 0.0076(10)
C2 0.0952(18) 0.0745(15) 0.0742(15) 0.0013(13) 0.0151(13) 0.0103(12)
C3 0.0826(17) 0.0918(17) 0.0799(16) 0.0077(13) 0.0409(13) 0.0049(13)
C4 0.0707(15) 0.110(2) 0.0937(18) -0.0202(14) -0.0033(14) 0.0192(15)
O1 0.0622(9) 0.0641(8) 0.0583(8) -0.0084(6) 0.0246(7) -0.0107(6)
C5 0.0626(13) 0.0594(12) 0.0541(11) -0.0030(10) 0.0182(10) -0.0058(10)
O2 0.1049(13) 0.0725(10) 0.0767(10) -0.0236(9) 0.0360(9) -0.0277(8)
N1 0.0693(11) 0.0621(10) 0.0650(11) -0.0071(9) 0.0319(9) -0.0140(8)
N2 0.0585(10) 0.0619(10) 0.0536(10) 0.0058(8) 0.0197(8) 0.0020(8)
C6 0.0590(12) 0.0495(10) 0.0564(12) -0.0006(9) 0.0130(10) -0.0027(10)
O3 0.0899(11) 0.0728(10) 0.0624(9) 0.0177(8) 0.0111(8) 0.0093(8)
C7 0.0550(11) 0.0519(11) 0.0560(11) -0.0099(9) 0.0178(9) -0.0079(9)
C8 0.0616(13) 0.0700(14) 0.0746(14) -0.0074(10) 0.0255(11) -0.0149(11)
C9 0.0804(17) 0.0826(16) 0.0862(18) -0.0248(14) 0.0469(15) -0.0275(14)
C10 0.105(2) 0.0929(18) 0.0614(14) -0.0388(16) 0.0381(15) -0.0136(14)
C11 0.0900(17) 0.0761(15) 0.0567(13) -0.0211(13) 0.0121(12) 0.0047(11)
C12 0.0599(12) 0.0559(11) 0.0505(11) -0.0129(9) 0.0133(9) -0.0018(9)
C13 0.0553(12) 0.0568(12) 0.0635(13) -0.0035(10) 0.0066(10) 0.0001(10)
O4 0.0734(11) 0.0916(11) 0.0907(12) 0.0211(9) 0.0041(9) 0.0089(9)

loop_
_atom_type_symbol
_atom_type_description
_atom_type_scat_dispersion_real
_atom_type_scat_dispersion_imag
_atom_type_scat_source
C C 0.0033 0.0016 'International Tables Vol C Tables 4.2.6.8 and 6.1.1.4'
H H 0 0 'International Tables Vol C Tables 4.2.6.8 and 6.1.1.4'
O O 0.0106 0.006 'International Tables Vol C Tables 4.2.6.8 and 6.1.1.4'
N N 0.0061 0.0033 'International Tables Vol C Tables 4.2.6.8 and 6.1.1.4'

loop_
_geom_angle_atom_site_label_1
_geom_angle_atom_site_label_2
_geom_angle_atom_site_label_3
_geom_angle
O1 C1 C3 101.77(16)
O1 C1 C4 110.17(17)
C3 C1 C4 111.2(2)
O1 C1 C2 109.04(17)
C3 C1 C2 111.13(19)
C4 C1 C2 112.9(2)
C1 C2 H2A 109.5
C1 C2 H2B 109.5
H2A C2 H2B 109.5
C1 C2 H2C 109.5
H2A C2 H2C 109.5
H2B C2 H2C 109.5
C1 C3 H3A 109.5
C1 C3 H3B 109.5
H3A C3 H3B 109.5
C1 C3 H3C 109.5
H3A C3 H3C 109.5
H3B C3 H3C 109.5
C1 C4 H4A 109.5
C1 C4 H4B 109.5
H4A C4 H4B 109.5
C1 C4 H4C 109.5
H4A C4 H4C 109.5
H4B C4 H4C 109.5
C5 O1 C1 120.74(15)
O2 C5 O1 128.76(19)
O2 C5 N1 123.76(18)
O1 C5 N1 107.47(17)
C5 N1 N2 119.04(16)
C5 N1 H1 120.5
N2 N1 H1 120.5
N1 N2 C6 123.11(16)
N1 N2 C13 123.86(16)
C6 N2 C13 112.96(16)
O3 C6 N2 124.34(18)
O3 C6 C7 130.67(18)
N2 C6 C7 104.99(17)
C12 C7 C8 121.60(18)
C12 C7 C6 108.93(17)
C8 C7 C6 129.5(2)
C7 C8 C9 117.2(2)
C7 C8 H8 121.4
C9 C8 H8 121.4
C10 C9 C8 121.3(2)
C10 C9 H9 119.4
C8 C9 H9 119.4
C9 C10 C11 121.5(2)
C9 C10 H10 119.2
C11 C10 H10 119.2
C12 C11 C10 117.2(2)
C12 C11 H11 121.4
C10 C11 H11 121.4
C7 C12 C11 121.2(2)
C7 C12 C13 108.62(17)
C11 C12 C13 130.2(2)
O4 C13 N2 124.22(19)
O4 C13 C12 131.3(2)
N2 C13 C12 104.46(17)

loop_
_geom_bond_atom_site_label_1
_geom_bond_atom_site_label_2
_geom_bond_distance
C1 O1 1.490(2)
C1 C3 1.510(3)
C1 C4 1.512(3)
C1 C2 1.513(3)
C2 H2A 0.96
C2 H2B 0.96
C2 H2C 0.96
C3 H3A 0.96
C3 H3B 0.96
C3 H3C 0.96
C4 H4A 0.96
C4 H4B 0.96
C4 H4C 0.96
O1 C5 1.332(2)
C5 O2 1.197(2)
C5 N1 1.369(3)
N1 N2 1.372(2)
N1 H1 0.86
N2 C6 1.388(2)
N2 C13 1.407(3)
C6 O3 1.207(2)
C6 C7 1.477(3)
C7 C12 1.378(3)
C7 C8 1.380(3)
C8 C9 1.384(3)
C8 H8 0.93
C9 C10 1.375(4)
C9 H9 0.93
C10 C11 1.383(4)
C10 H10 0.93
C11 C12 1.382(3)
C11 H11 0.93
C12 C13 1.482(3)
C13 O4 1.202(2)

loop_
_geom_hbond_atom_site_label_D
_geom_hbond_atom_site_label_H
_geom_hbond_atom_site_label_A
_geom_hbond_site_symmetry_A
_geom_hbond_distance_DH
_geom_hbond_distance_HA
_geom_hbond_distance_DA
_geom_hbond_angle_DHA
N1 H1 O3 2_545 0.86 2.10 2.831(2) 143

loop_
_geom_torsion_atom_site_label_1
_geom_torsion_atom_site_label_2
_geom_torsion_atom_site_label_3
_geom_torsion_atom_site_label_4
_geom_torsion
C3 C1 O1 C5 177.78(18)
C4 C1 O1 C5 59.7(2)
C2 C1 O1 C5 -64.7(2)
C1 O1 C5 O2 -0.4(3)
C1 O1 C5 N1 178.36(16)
O2 C5 N1 N2 -4.2(3)
O1 C5 N1 N2 176.89(16)
C5 N1 N2 C6 83.5(2)
C5 N1 N2 C13 -93.4(2)
N1 N2 C6 O3 0.8(3)
C13 N2 C6 O3 178.05(18)
N1 N2 C6 C7 -178.43(16)
C13 N2 C6 C7 -1.2(2)
O3 C6 C7 C12 -179.3(2)
N2 C6 C7 C12 -0.1(2)
O3 C6 C7 C8 -0.6(4)
N2 C6 C7 C8 178.63(19)
C12 C7 C8 C9 -0.4(3)
C6 C7 C8 C9 -178.89(19)
C7 C8 C9 C10 -0.9(3)
C8 C9 C10 C11 1.4(4)
C9 C10 C11 C12 -0.5(3)
C8 C7 C12 C11 1.2(3)
C6 C7 C12 C11 179.99(17)
C8 C7 C12 C13 -177.60(17)
C6 C7 C12 C13 1.2(2)
C10 C11 C12 C7 -0.7(3)
C10 C11 C12 C13 177.8(2)
N1 N2 C13 O4 -0.9(3)
C6 N2 C13 O4 -178.06(19)
N1 N2 C13 C12 179.10(16)
C6 N2 C13 C12 1.9(2)
C7 C12 C13 O4 178.1(2)
C11 C12 C13 O4 -0.5(4)
C7 C12 C13 N2 -1.9(2)
C11 C12 C13 N2 179.5(2)

loop_
_cod_related_entry_id
_cod_related_entry_database
_cod_related_entry_code
1 ChemSpider 700838
